data_7123310
loop_
_publ_author_name
'Hill, Michael'
'Mahon, Mary F.'
'Wilson, Andrew'
'Laurent, Maron'
'Dinoi, Chiara'
'Richards, Emma'

_publ_section_title
;
 Reduction of 1,3,5,7-Cyclooctatetraene by a Molecular Calcium Hydride: An
 Even Electron Polarised Insertion/Deprotonation Mechanism
;
_journal_name_full 'Chemical Communications'
_journal_paper_doi 10.1039/C9CC02418B
_journal_year 2019
_chemical_formula_moiety 'C66 H90 Ca2 N4'
_chemical_formula_sum 'C66 H90 Ca2 N4'
_chemical_formula_weight 1019.57
_space_group_crystal_system monoclinic
_space_group_IT_number 14
_space_group_name_Hall '-P 2yn'
_space_group_name_H-M_alt 'P 1 21/n 1'
_symmetry_space_group_name_Hall '-P 2yn'
_symmetry_space_group_name_H-M 'P 1 21/n 1'
_atom_sites_solution_hydrogens mixed
_atom_sites_solution_primary iterative
_audit_creation_date 2018-04-23
_audit_creation_method
;
Olex2 1.2
(compiled 2018.04.18 svn.r3501 for OlexSys, GUI svn.r5488)
;
_audit_update_record
;
2019-03-27 deposited with the CCDC.    2019-04-17 downloaded from the CCDC.
;
_cell_angle_alpha 90
_cell_angle_beta 92.412(2)
_cell_angle_gamma 90
_cell_formula_units_Z 2
_cell_length_a 14.7014(4)
_cell_length_b 10.3339(3)
_cell_length_c 19.8975(5)
_cell_measurement_reflns_used 19723
_cell_measurement_temperature 150.01(10)
_cell_measurement_theta_max 72.9120
_cell_measurement_theta_min 3.5920
_cell_volume 3020.21(14)
_computing_cell_refinement 'CrysAlisPro 1.171.38.43 (Rigaku OD, 2015)'
_computing_data_collection 'CrysAlisPro 1.171.38.43 (Rigaku OD, 2015)'
_computing_data_reduction 'CrysAlisPro 1.171.38.43 (Rigaku OD, 2015)'
_computing_molecular_graphics 'Olex2 (Dolomanov et al., 2009)'
_computing_publication_material 'Olex2 (Dolomanov et al., 2009)'
_computing_structure_refinement 'ShelXL (Sheldrick, 2015)'
_computing_structure_solution 'olex2.solve (Bourhis et al., 2015)'
_diffrn_ambient_environment N~2~
_diffrn_ambient_temperature 150.01(10)
_diffrn_detector 'CCD plate'
_diffrn_detector_area_resol_mean 8.1150
_diffrn_detector_type EosS2
_diffrn_measured_fraction_theta_full 0.998
_diffrn_measured_fraction_theta_max 0.994
_diffrn_measurement_device 'four-circle diffractometer'
_diffrn_measurement_device_type 'SuperNova, Dual, Cu at zero, EosS2'
_diffrn_measurement_method '\w scans'
_diffrn_radiation_monochromator mirror
_diffrn_radiation_probe x-ray
_diffrn_radiation_type CuK\a
_diffrn_radiation_wavelength 1.54184
_diffrn_reflns_av_R_equivalents 0.0617
_diffrn_reflns_av_unetI/netI 0.0363
_diffrn_reflns_Laue_measured_fraction_full 0.998
_diffrn_reflns_Laue_measured_fraction_max 0.994
_diffrn_reflns_limit_h_max 18
_diffrn_reflns_limit_h_min -18
_diffrn_reflns_limit_k_max 12
_diffrn_reflns_limit_k_min -12
_diffrn_reflns_limit_l_max 24
_diffrn_reflns_limit_l_min -20
_diffrn_reflns_number 37686
_diffrn_reflns_point_group_measured_fraction_full 0.998
_diffrn_reflns_point_group_measured_fraction_max 0.994
_diffrn_reflns_theta_full 67.684
_diffrn_reflns_theta_max 73.327
_diffrn_reflns_theta_min 3.665
_diffrn_source 'micro-focus sealed X-ray tube'
_diffrn_source_type 'SuperNova (Cu) X-ray Source'
_exptl_absorpt_coefficient_mu 1.939
_exptl_absorpt_correction_T_max 0.954
_exptl_absorpt_correction_T_min 0.884
_exptl_absorpt_correction_type gaussian
_exptl_absorpt_process_details
;
CrysAlisPro 1.171.38.43 (Rigaku Oxford Diffraction, 2015)
Numerical absorption correction based on gaussian integration over
            a multifaceted crystal model
Empirical absorption correction using spherical harmonics,
 implemented in SCALE3 ABSPACK scaling algorithm.
;
_exptl_crystal_colour colourless
_exptl_crystal_colour_primary colourless
_exptl_crystal_density_diffrn 1.121
_exptl_crystal_description block
_exptl_crystal_F_000 1108
_exptl_crystal_size_max 0.33
_exptl_crystal_size_mid 0.176
_exptl_crystal_size_min 0.134
_refine_diff_density_max 0.328
_refine_diff_density_min -0.200
_refine_diff_density_rms 0.047
_refine_ls_extinction_method none
_refine_ls_goodness_of_fit_ref 1.048
_refine_ls_hydrogen_treatment mixed
_refine_ls_matrix_type full
_refine_ls_number_parameters 351
_refine_ls_number_reflns 6031
_refine_ls_number_restraints 0
_refine_ls_restrained_S_all 1.048
_refine_ls_R_factor_all 0.0423
_refine_ls_R_factor_gt 0.0401
_refine_ls_shift/su_max 0.001
_refine_ls_shift/su_mean 0.000
_refine_ls_structure_factor_coef Fsqd
_refine_ls_weighting_details 'w=1/[\s^2^(Fo^2^)+(0.0587P)^2^+0.6582P] where P=(Fo^2^+2Fc^2^)/3'
_refine_ls_weighting_scheme calc
_refine_ls_wR_factor_gt 0.1042
_refine_ls_wR_factor_ref 0.1068
_reflns_Friedel_coverage 0.000
_reflns_number_gt 5651
_reflns_number_total 6031
_reflns_threshold_expression 'I > 2\s(I)'
_cod_data_source_file c9cc02418b2.cif
_cod_data_source_block s18msh24
_cod_database_code 7123310
_shelx_shelxl_version_number 2014/7
_chemical_oxdiff_usercomment 'colourless block'
_shelx_space_group_comment
;
The symmetry employed for this shelxl refinement is uniquely defined
by the following loop, which should always be used as a source of
symmetry information in preference to the above space-group names.
They are only intended as comments.
;
_olex2_refinement_description
;
1. Fixed Uiso
 At 1.2 times of:
  All C(H) groups
 At 1.5 times of:
  All C(H,H,H) groups
2.a Ternary CH refined with riding coordinates:
 C8(H8), C15(H15), C27(H27), C20(H20)
2.b Aromatic/amide H refined with riding coordinates:
 C3(H3), C13(H13), C12(H12), C25(H25), C11(H11), C23(H23), C24(H24)
2.c Idealised Me refined as rotating group:
 C1(H1A,H1B,H1C), C5(H5A,H5B,H5C), C10(H10A,H10B,H10C), C9(H9A,H9B,H9C),
 C17(H17A,H17B,H17C), C22(H22A,H22B,H22C), C28(H28A,H28B,H28C), C29(H29A,H29B,
 H29C), C16(H16A,H16B,H16C), C21(H21A,H21B,H21C)
;
_olex2_submission_special_instructions 'No special instructions were received'

loop_
_space_group_symop_operation_xyz
'x, y, z'
'-x+1/2, y+1/2, -z+1/2'
'-x, -y, -z'
'x-1/2, -y-1/2, z-1/2'

loop_
_atom_site_label
_atom_site_type_symbol
_atom_site_fract_x
_atom_site_fract_y
_atom_site_fract_z
_atom_site_U_iso_or_equiv
_atom_site_adp_type
_atom_site_occupancy
_atom_site_site_symmetry_order
_atom_site_calc_flag
_atom_site_refinement_flags_posn
Ca1 Ca 0.40522(2) 0.56019(3) 0.56321(2) 0.02693(9) Uani 1 1 d .
N2 N 0.39034(7) 0.65872(11) 0.67027(5) 0.0261(2) Uani 1 1 d .
N1 N 0.24563(7) 0.58267(11) 0.56907(5) 0.0261(2) Uani 1 1 d .
C6 C 0.20446(8) 0.55055(13) 0.50465(6) 0.0265(3) Uani 1 1 d .
C14 C 0.20500(8) 0.64523(14) 0.45335(7) 0.0310(3) Uani 1 1 d .
C18 C 0.47884(9) 0.70150(14) 0.69299(6) 0.0286(3) Uani 1 1 d .
C4 C 0.31751(9) 0.69162(13) 0.70343(6) 0.0279(3) Uani 1 1 d .
C26 C 0.54026(10) 0.61024(16) 0.72226(7) 0.0351(3) Uani 1 1 d .
C2 C 0.19405(8) 0.61468(13) 0.61936(7) 0.0287(3) Uani 1 1 d .
C7 C 0.17238(9) 0.42475(13) 0.49051(7) 0.0293(3) Uani 1 1 d .
C3 C 0.22782(9) 0.66235(14) 0.68176(7) 0.0314(3) Uani 1 1 d .
H3 H 0.1841 0.6766 0.7134 0.038 Uiso 1 1 calc R
C8 C 0.16469(9) 0.32314(14) 0.54549(7) 0.0334(3) Uani 1 1 d .
H8 H 0.1764 0.3666 0.5888 0.040 Uiso 1 1 calc R
C19 C 0.50712(10) 0.82849(15) 0.67863(7) 0.0348(3) Uani 1 1 d .
C1 C 0.09098(9) 0.60322(16) 0.61225(7) 0.0357(3) Uani 1 1 d .
H1A H 0.0719 0.6103 0.5657 0.054 Uiso 1 1 calc GR
H1B H 0.0636 0.6712 0.6373 0.054 Uiso 1 1 calc GR
H1C H 0.0724 0.5209 0.6293 0.054 Uiso 1 1 calc GR
C13 C 0.17517(10) 0.61052(16) 0.38858(7) 0.0377(3) Uani 1 1 d .
H13 H 0.1741 0.6724 0.3546 0.045 Uiso 1 1 calc R
C12 C 0.14700(10) 0.48550(17) 0.37381(7) 0.0398(3) Uani 1 1 d .
H12 H 0.1292 0.4631 0.3299 0.048 Uiso 1 1 calc R
C5 C 0.32622(10) 0.76824(15) 0.76882(7) 0.0349(3) Uani 1 1 d .
H5A H 0.3883 0.7659 0.7859 0.052 Uiso 1 1 calc GR
H5B H 0.2875 0.7307 0.8013 0.052 Uiso 1 1 calc GR
H5C H 0.3083 0.8563 0.7605 0.052 Uiso 1 1 calc GR
C25 C 0.63079(11) 0.6466(2) 0.73276(8) 0.0468(4) Uani 1 1 d .
H25 H 0.6723 0.5874 0.7515 0.056 Uiso 1 1 calc R
C11 C 0.14539(10) 0.39416(15) 0.42432(7) 0.0361(3) Uani 1 1 d .
H11 H 0.1259 0.3106 0.4141 0.043 Uiso 1 1 calc R
C15 C 0.23586(10) 0.78261(15) 0.46955(8) 0.0384(3) Uani 1 1 d .
H15 H 0.2873 0.7764 0.5023 0.046 Uiso 1 1 calc R
C27 C 0.50738(11) 0.47618(16) 0.74178(8) 0.0415(3) Uani 1 1 d .
H27 H 0.4674 0.4446 0.7047 0.050 Uiso 1 1 calc R
C20 C 0.44159(12) 0.93001(14) 0.64990(8) 0.0393(3) Uani 1 1 d .
H20 H 0.3795 0.8983 0.6552 0.047 Uiso 1 1 calc R
C10 C 0.23493(13) 0.21563(16) 0.54029(10) 0.0490(4) Uani 1 1 d .
H10A H 0.2295 0.1772 0.4964 0.074 Uiso 1 1 calc GR
H10B H 0.2246 0.1509 0.5737 0.074 Uiso 1 1 calc GR
H10C H 0.2949 0.2510 0.5475 0.074 Uiso 1 1 calc GR
C23 C 0.59918(12) 0.85914(19) 0.69052(8) 0.0479(4) Uani 1 1 d .
H23 H 0.6195 0.9421 0.6811 0.057 Uiso 1 1 calc R
C30 C 0.41644(11) 0.3931(2) 0.45828(11) 0.0574(6) Uani 1 1 d .
C9 C 0.06857(12) 0.2668(2) 0.54581(9) 0.0503(4) Uani 1 1 d .
H9A H 0.0253 0.3358 0.5490 0.076 Uiso 1 1 calc GR
H9B H 0.0639 0.2099 0.5836 0.076 Uiso 1 1 calc GR
H9C H 0.0562 0.2194 0.5050 0.076 Uiso 1 1 calc GR
C24 C 0.66033(11) 0.7685(2) 0.71602(9) 0.0542(5) Uani 1 1 d .
H24 H 0.7216 0.7897 0.7219 0.065 Uiso 1 1 calc R
C33 C 0.53595(14) 0.66683(17) 0.48855(13) 0.0601(6) Uani 1 1 d .
C17 C 0.26902(13) 0.85741(18) 0.40912(10) 0.0510(4) Uani 1 1 d .
H17A H 0.3121 0.8057 0.3861 0.077 Uiso 1 1 calc GR
H17B H 0.2977 0.9363 0.4243 0.077 Uiso 1 1 calc GR
H17C H 0.2182 0.8773 0.3790 0.077 Uiso 1 1 calc GR
C32 C 0.46702(15) 0.6294(2) 0.44130(10) 0.0602(6) Uani 1 1 d .
C22 C 0.45390(14) 0.95295(16) 0.57495(8) 0.0470(4) Uani 1 1 d .
H22A H 0.5141 0.9855 0.5684 0.071 Uiso 1 1 calc GR
H22B H 0.4098 1.0149 0.5583 0.071 Uiso 1 1 calc GR
H22C H 0.4456 0.8729 0.5510 0.071 Uiso 1 1 calc GR
C31 C 0.41728(11) 0.5148(3) 0.42964(8) 0.0594(6) Uani 1 1 d .
C28 C 0.45124(15) 0.48052(18) 0.80447(10) 0.0548(4) Uani 1 1 d .
H28A H 0.4881 0.5135 0.8416 0.082 Uiso 1 1 calc GR
H28B H 0.4308 0.3949 0.8148 0.082 Uiso 1 1 calc GR
H28C H 0.3995 0.5360 0.7964 0.082 Uiso 1 1 calc GR
C29 C 0.58359(16) 0.3765(2) 0.75293(10) 0.0610(5) Uani 1 1 d .
H29A H 0.6207 0.3748 0.7144 0.092 Uiso 1 1 calc GR
H29B H 0.5575 0.2924 0.7593 0.092 Uiso 1 1 calc GR
H29C H 0.6204 0.3996 0.7921 0.092 Uiso 1 1 calc GR
C16 C 0.16164(15) 0.85979(17) 0.50256(12) 0.0585(5) Uani 1 1 d .
H16A H 0.1099 0.8678 0.4718 0.088 Uiso 1 1 calc GR
H16B H 0.1843 0.9443 0.5142 0.088 Uiso 1 1 calc GR
H16C H 0.1440 0.8159 0.5425 0.088 Uiso 1 1 calc GR
C21 C 0.4514(2) 1.05893(19) 0.68743(11) 0.0680(6) Uani 1 1 d .
H21A H 0.4456 1.0446 0.7347 0.102 Uiso 1 1 calc GR
H21B H 0.4046 1.1174 0.6713 0.102 Uiso 1 1 calc GR
H21C H 0.5100 1.0957 0.6798 0.102 Uiso 1 1 calc GR
H30 H 0.3719(19) 0.343(3) 0.4375(14) 0.078(8) Uiso 1 1 d .
H31 H 0.375(2) 0.527(3) 0.3942(15) 0.079(8) Uiso 1 1 d .
H33 H 0.554(2) 0.751(3) 0.4814(15) 0.089(9) Uiso 1 1 d .
H32 H 0.4505(18) 0.695(3) 0.4113(14) 0.077(8) Uiso 1 1 d .

loop_
_atom_site_aniso_label
_atom_site_aniso_U_11
_atom_site_aniso_U_22
_atom_site_aniso_U_33
_atom_site_aniso_U_23
_atom_site_aniso_U_13
_atom_site_aniso_U_12
Ca1 0.02180(14) 0.03679(16) 0.02242(14) -0.00734(9) 0.00355(9) -0.00072(9)
N2 0.0245(5) 0.0330(5) 0.0210(5) -0.0038(4) 0.0016(4) -0.0022(4)
N1 0.0218(5) 0.0334(5) 0.0232(5) -0.0009(4) 0.0014(4) -0.0032(4)
C6 0.0183(5) 0.0374(7) 0.0238(6) 0.0001(5) 0.0014(4) -0.0014(4)
C14 0.0235(6) 0.0401(7) 0.0294(6) 0.0041(5) 0.0022(5) -0.0036(5)
C18 0.0269(6) 0.0404(7) 0.0186(5) -0.0082(5) 0.0026(4) -0.0032(5)
C4 0.0307(6) 0.0323(6) 0.0210(6) -0.0019(5) 0.0048(5) -0.0017(5)
C26 0.0322(7) 0.0498(8) 0.0228(6) -0.0102(5) -0.0021(5) 0.0020(6)
C2 0.0226(6) 0.0356(7) 0.0279(6) 0.0011(5) 0.0033(5) -0.0020(5)
C7 0.0236(6) 0.0375(7) 0.0268(6) -0.0003(5) 0.0012(5) -0.0031(5)
C3 0.0264(6) 0.0429(7) 0.0256(6) -0.0039(5) 0.0083(5) -0.0012(5)
C8 0.0327(7) 0.0357(7) 0.0317(7) 0.0013(5) 0.0003(5) -0.0079(5)
C19 0.0369(7) 0.0439(8) 0.0243(6) -0.0084(5) 0.0082(5) -0.0098(6)
C1 0.0232(6) 0.0507(8) 0.0336(7) -0.0041(6) 0.0048(5) -0.0025(5)
C13 0.0333(7) 0.0526(9) 0.0271(7) 0.0092(6) 0.0006(5) -0.0046(6)
C12 0.0377(7) 0.0581(9) 0.0232(6) -0.0029(6) -0.0017(5) -0.0066(6)
C5 0.0367(7) 0.0455(8) 0.0230(6) -0.0072(5) 0.0063(5) -0.0037(6)
C25 0.0310(7) 0.0768(12) 0.0319(7) -0.0141(7) -0.0063(6) 0.0037(7)
C11 0.0342(7) 0.0435(8) 0.0304(7) -0.0055(6) -0.0005(5) -0.0076(6)
C15 0.0339(7) 0.0406(8) 0.0407(8) 0.0086(6) 0.0000(6) -0.0096(6)
C27 0.0476(8) 0.0424(8) 0.0335(7) -0.0065(6) -0.0081(6) 0.0097(7)
C20 0.0490(8) 0.0358(7) 0.0343(8) -0.0023(5) 0.0155(6) -0.0060(6)
C10 0.0554(9) 0.0348(8) 0.0578(10) 0.0083(7) 0.0137(8) -0.0004(7)
C23 0.0438(9) 0.0645(11) 0.0360(8) -0.0118(7) 0.0090(6) -0.0253(8)
C30 0.0305(7) 0.0808(14) 0.0621(12) -0.0494(12) 0.0166(7) -0.0177(8)
C9 0.0418(8) 0.0663(11) 0.0428(8) 0.0114(8) 0.0010(6) -0.0223(8)
C24 0.0298(7) 0.0936(14) 0.0389(8) -0.0163(9) -0.0008(6) -0.0176(8)
C33 0.0590(11) 0.0338(8) 0.0914(16) -0.0112(9) 0.0485(12) -0.0049(7)
C17 0.0482(9) 0.0491(9) 0.0563(10) 0.0196(8) 0.0073(8) -0.0076(7)
C32 0.0608(11) 0.0725(13) 0.0498(10) 0.0257(10) 0.0303(9) 0.0370(11)
C22 0.0653(11) 0.0428(8) 0.0338(8) -0.0018(6) 0.0102(7) 0.0038(7)
C31 0.0301(7) 0.124(2) 0.0241(7) -0.0168(9) -0.0011(6) 0.0229(10)
C28 0.0712(12) 0.0440(9) 0.0500(10) 0.0087(7) 0.0118(9) 0.0065(8)
C29 0.0744(13) 0.0620(11) 0.0453(9) -0.0059(8) -0.0130(9) 0.0309(10)
C16 0.0650(11) 0.0359(8) 0.0762(13) -0.0033(8) 0.0218(10) -0.0095(8)
C21 0.1091(19) 0.0472(10) 0.0490(11) -0.0163(8) 0.0203(11) 0.0006(10)

loop_
_atom_type_symbol
_atom_type_description
_atom_type_scat_dispersion_real
_atom_type_scat_dispersion_imag
_atom_type_scat_source
C C 0.0181 0.0091 'International Tables Vol C Tables 4.2.6.8 and 6.1.1.4'
H H 0.0000 0.0000 'International Tables Vol C Tables 4.2.6.8 and 6.1.1.4'
Ca Ca 0.3641 1.2855 'International Tables Vol C Tables 4.2.6.8 and 6.1.1.4'
N N 0.0311 0.0180 'International Tables Vol C Tables 4.2.6.8 and 6.1.1.4'

loop_
_geom_angle_atom_site_label_1
_geom_angle_atom_site_label_2
_geom_angle_atom_site_label_3
_geom_angle
_geom_angle_site_symmetry_1
_geom_angle_site_symmetry_3
N2 Ca1 Ca1 141.55(3) . 3_666
N2 Ca1 C30 165.88(6) . .
N2 Ca1 C30 100.98(4) . 3_666
N2 Ca1 C33 114.23(5) . .
N2 Ca1 C33 138.71(6) . 3_666
N2 Ca1 C32 115.32(6) . 3_666
N2 Ca1 C32 137.07(6) . .
N2 Ca1 C31 164.50(7) . .
N2 Ca1 C31 101.49(4) . 3_666
N1 Ca1 Ca1 140.77(3) . 3_666
N1 Ca1 N2 77.59(4) . .
N1 Ca1 C30 162.91(6) . 3_666
N1 Ca1 C30 101.10(4) . .
N1 Ca1 C33 135.59(6) . .
N1 Ca1 C33 115.82(5) . 3_666
N1 Ca1 C32 139.52(6) . 3_666
N1 Ca1 C32 112.78(5) . .
N1 Ca1 C31 99.85(4) . .
N1 Ca1 C31 167.62(7) . 3_666
C30 Ca1 Ca1 42.16(3) . 3_666
C30 Ca1 Ca1 42.21(3) 3_666 3_666
C30 Ca1 C30 84.38(5) 3_666 .
C30 Ca1 C33 76.66(6) 3_666 3_666
C30 Ca1 C32 56.58(8) . .
C30 Ca1 C32 56.65(7) 3_666 3_666
C30 Ca1 C32 56.81(7) 3_666 .
C30 Ca1 C31 29.43(8) 3_666 3_666
C33 Ca1 Ca1 42.05(4) 3_666 3_666
C33 Ca1 Ca1 42.16(4) . 3_666
C33 Ca1 C30 29.60(8) 3_666 .
C33 Ca1 C30 29.65(8) . 3_666
C33 Ca1 C30 76.72(6) . .
C33 Ca1 C33 84.20(6) . 3_666
C33 Ca1 C32 30.01(8) 3_666 3_666
C33 Ca1 C32 76.44(6) 3_666 .
C33 Ca1 C32 30.02(8) . .
C33 Ca1 C32 76.59(6) . 3_666
C33 Ca1 C31 56.91(7) 3_666 3_666
C33 Ca1 C31 56.22(8) . 3_666
C32 Ca1 Ca1 42.18(4) . 3_666
C32 Ca1 Ca1 42.24(4) 3_666 3_666
C32 Ca1 C30 56.82(7) 3_666 .
C32 Ca1 C32 84.42(6) 3_666 .
C32 Ca1 C31 29.97(8) 3_666 3_666
C31 Ca1 Ca1 42.05(3) 3_666 3_666
C31 Ca1 Ca1 42.20(3) . 3_666
C31 Ca1 C30 76.72(6) 3_666 .
C31 Ca1 C30 29.46(8) . .
C31 Ca1 C30 76.90(6) . 3_666
C31 Ca1 C33 57.07(8) . .
C31 Ca1 C33 56.24(8) . 3_666
C31 Ca1 C32 76.65(6) . 3_666
C31 Ca1 C32 76.46(6) 3_666 .
C31 Ca1 C32 29.99(8) . .
C31 Ca1 C31 84.25(5) . 3_666
C18 N2 Ca1 107.39(7) . .
C4 N2 Ca1 131.45(8) . .
C4 N2 C18 120.45(11) . .
C6 N1 Ca1 108.40(7) . .
C2 N1 Ca1 131.54(9) . .
C2 N1 C6 120.03(10) . .
C14 C6 N1 118.06(12) . .
C7 C6 N1 121.19(12) . .
C7 C6 C14 120.46(12) . .
C6 C14 C15 120.23(12) . .
C13 C14 C6 118.64(13) . .
C13 C14 C15 121.12(13) . .
C26 C18 N2 118.75(12) . .
C19 C18 N2 119.74(12) . .
C19 C18 C26 121.05(13) . .
N2 C4 C3 124.07(12) . .
N2 C4 C5 121.18(12) . .
C3 C4 C5 114.74(11) . .
C18 C26 C27 120.50(13) . .
C25 C26 C18 118.20(15) . .
C25 C26 C27 121.29(15) . .
N1 C2 C3 124.26(12) . .
N1 C2 C1 120.72(12) . .
C3 C2 C1 115.01(12) . .
C6 C7 C8 121.83(12) . .
C11 C7 C6 118.51(13) . .
C11 C7 C8 119.64(13) . .
C4 C3 C2 129.72(12) . .
C4 C3 H3 115.1 . .
C2 C3 H3 115.1 . .
C7 C8 H8 107.4 . .
C7 C8 C9 111.22(12) . .
C10 C8 C7 112.51(12) . .
C10 C8 H8 107.4 . .
C10 C8 C9 110.61(14) . .
C9 C8 H8 107.4 . .
C18 C19 C20 122.09(13) . .
C23 C19 C18 117.87(15) . .
C23 C19 C20 120.02(15) . .
C2 C1 H1A 109.5 . .
C2 C1 H1B 109.5 . .
C2 C1 H1C 109.5 . .
H1A C1 H1B 109.5 . .
H1A C1 H1C 109.5 . .
H1B C1 H1C 109.5 . .
C14 C13 H13 119.4 . .
C12 C13 C14 121.14(13) . .
C12 C13 H13 119.4 . .
C13 C12 H12 120.1 . .
C11 C12 C13 119.86(13) . .
C11 C12 H12 120.1 . .
C4 C5 H5A 109.5 . .
C4 C5 H5B 109.5 . .
C4 C5 H5C 109.5 . .
H5A C5 H5B 109.5 . .
H5A C5 H5C 109.5 . .
H5B C5 H5C 109.5 . .
C26 C25 H25 119.3 . .
C24 C25 C26 121.32(17) . .
C24 C25 H25 119.3 . .
C7 C11 H11 119.3 . .
C12 C11 C7 121.30(14) . .
C12 C11 H11 119.3 . .
C14 C15 H15 107.1 . .
C14 C15 C17 114.08(14) . .
C14 C15 C16 111.57(12) . .
C17 C15 H15 107.1 . .
C16 C15 H15 107.1 . .
C16 C15 C17 109.44(15) . .
C26 C27 H27 107.3 . .
C26 C27 C28 111.74(13) . .
C26 C27 C29 114.26(16) . .
C28 C27 H27 107.3 . .
C28 C27 C29 108.61(15) . .
C29 C27 H27 107.3 . .
C19 C20 H20 107.9 . .
C19 C20 C22 112.03(13) . .
C19 C20 C21 111.84(16) . .
C22 C20 H20 107.9 . .
C22 C20 C21 109.18(14) . .
C21 C20 H20 107.9 . .
C8 C10 H10A 109.5 . .
C8 C10 H10B 109.5 . .
C8 C10 H10C 109.5 . .
H10A C10 H10B 109.5 . .
H10A C10 H10C 109.5 . .
H10B C10 H10C 109.5 . .
C19 C23 H23 119.4 . .
C24 C23 C19 121.23(17) . .
C24 C23 H23 119.4 . .
Ca1 C30 Ca1 95.62(5) 3_666 .
Ca1 C30 H30 129.6(17) . .
Ca1 C30 H30 134.7(17) 3_666 .
C33 C30 Ca1 75.12(10) 3_666 .
C33 C30 Ca1 74.96(10) 3_666 3_666
C33 C30 H30 114.8(18) 3_666 .
C31 C30 Ca1 74.95(10) . .
C31 C30 Ca1 75.39(10) . 3_666
C31 C30 C33 134.99(16) . 3_666
C31 C30 H30 110.1(18) . .
C8 C9 H9A 109.5 . .
C8 C9 H9B 109.5 . .
C8 C9 H9C 109.5 . .
H9A C9 H9B 109.5 . .
H9A C9 H9C 109.5 . .
H9B C9 H9C 109.5 . .
C25 C24 C23 120.16(14) . .
C25 C24 H24 119.9 . .
C23 C24 H24 119.9 . .
Ca1 C33 Ca1 95.80(6) . 3_666
Ca1 C33 H33 130.9(19) 3_666 .
Ca1 C33 H33 133.2(19) . .
C30 C33 Ca1 75.39(10) 3_666 .
C30 C33 Ca1 75.28(10) 3_666 3_666
C30 C33 C32 135.38(18) 3_666 .
C30 C33 H33 113.3(19) 3_666 .
C32 C33 Ca1 75.36(10) . .
C32 C33 Ca1 75.00(10) . 3_666
C32 C33 H33 111.3(19) . .
C15 C17 H17A 109.5 . .
C15 C17 H17B 109.5 . .
C15 C17 H17C 109.5 . .
H17A C17 H17B 109.5 . .
H17A C17 H17C 109.5 . .
H17B C17 H17C 109.5 . .
Ca1 C32 Ca1 95.58(6) 3_666 .
Ca1 C32 H32 131.8(17) 3_666 .
Ca1 C32 H32 132.6(17) . .
C33 C32 Ca1 74.62(11) . .
C33 C32 Ca1 75.00(10) . 3_666
C33 C32 H32 113.1(17) . .
C31 C32 Ca1 74.63(10) . .
C31 C32 Ca1 75.10(10) . 3_666
C31 C32 C33 134.17(18) . .
C31 C32 H32 112.7(17) . .
C20 C22 H22A 109.5 . .
C20 C22 H22B 109.5 . .
C20 C22 H22C 109.5 . .
H22A C22 H22B 109.5 . .
H22A C22 H22C 109.5 . .
H22B C22 H22C 109.5 . .
Ca1 C31 Ca1 95.75(5) . 3_666
Ca1 C31 H31 133.6(18) 3_666 .
Ca1 C31 H31 130.5(18) . .
C30 C31 Ca1 75.18(10) . 3_666
C30 C31 Ca1 75.59(10) . .
C30 C31 C32 135.45(16) . .
C30 C31 H31 114.8(18) . .
C32 C31 Ca1 75.37(10) . .
C32 C31 Ca1 74.94(10) . 3_666
C32 C31 H31 109.7(18) . .
C27 C28 H28A 109.5 . .
C27 C28 H28B 109.5 . .
C27 C28 H28C 109.5 . .
H28A C28 H28B 109.5 . .
H28A C28 H28C 109.5 . .
H28B C28 H28C 109.5 . .
C27 C29 H29A 109.5 . .
C27 C29 H29B 109.5 . .
C27 C29 H29C 109.5 . .
H29A C29 H29B 109.5 . .
H29A C29 H29C 109.5 . .
H29B C29 H29C 109.5 . .
C15 C16 H16A 109.5 . .
C15 C16 H16B 109.5 . .
C15 C16 H16C 109.5 . .
H16A C16 H16B 109.5 . .
H16A C16 H16C 109.5 . .
H16B C16 H16C 109.5 . .
C20 C21 H21A 109.5 . .
C20 C21 H21B 109.5 . .
C20 C21 H21C 109.5 . .
H21A C21 H21B 109.5 . .
H21A C21 H21C 109.5 . .
H21B C21 H21C 109.5 . .

loop_
_geom_bond_atom_site_label_1
_geom_bond_atom_site_label_2
_geom_bond_distance
_geom_bond_site_symmetry_2
Ca1 Ca1 4.0289(5) 3_666
Ca1 N2 2.3793(10) .
Ca1 N1 2.3654(11) .
Ca1 C30 2.7200(15) .
Ca1 C30 2.7175(16) 3_666
Ca1 C33 2.7181(17) 3_666
Ca1 C33 2.7121(17) .
Ca1 C32 2.7181(17) 3_666
Ca1 C32 2.7215(17) .
Ca1 C31 2.7200(16) 3_666
Ca1 C31 2.7121(15) .
N2 C18 1.4294(16) .
N2 C4 1.3254(17) .
N1 C6 1.4333(16) .
N1 C2 1.3228(17) .
C6 C14 1.4142(19) .
C6 C7 1.4072(19) .
C14 C13 1.391(2) .
C14 C15 1.521(2) .
C18 C26 1.414(2) .
C18 C19 1.410(2) .
C4 C3 1.4029(19) .
C4 C5 1.5239(17) .
C26 C25 1.390(2) .
C26 C27 1.523(2) .
C2 C3 1.4066(19) .
C2 C1 1.5207(17) .
C7 C8 1.5239(19) .
C7 C11 1.3957(19) .
C3 H3 0.9300 .
C8 H8 0.9800 .
C8 C10 1.523(2) .
C8 C9 1.5286(19) .
C19 C20 1.520(2) .
C19 C23 1.400(2) .
C1 H1A 0.9600 .
C1 H1B 0.9600 .
C1 H1C 0.9600 .
C13 H13 0.9300 .
C13 C12 1.384(2) .
C12 H12 0.9300 .
C12 C11 1.380(2) .
C5 H5A 0.9600 .
C5 H5B 0.9600 .
C5 H5C 0.9600 .
C25 H25 0.9300 .
C25 C24 1.378(3) .
C11 H11 0.9300 .
C15 H15 0.9800 .
C15 C17 1.527(2) .
C15 C16 1.523(3) .
C27 H27 0.9800 .
C27 C28 1.525(2) .
C27 C29 1.532(2) .
C20 H20 0.9800 .
C20 C22 1.528(2) .
C20 C21 1.531(2) .
C10 H10A 0.9600 .
C10 H10B 0.9600 .
C10 H10C 0.9600 .
C23 H23 0.9300 .
C23 C24 1.380(3) .
C30 Ca1 2.7175(16) 3_666
C30 C33 1.389(4) 3_666
C30 C31 1.381(4) .
C30 H30 0.92(3) .
C9 H9A 0.9600 .
C9 H9B 0.9600 .
C9 H9C 0.9600 .
C24 H24 0.9300 .
C33 Ca1 2.7180(17) 3_666
C33 C30 1.389(4) 3_666
C33 C32 1.407(4) .
C33 H33 0.92(3) .
C17 H17A 0.9600 .
C17 H17B 0.9600 .
C17 H17C 0.9600 .
C32 Ca1 2.7181(17) 3_666
C32 C31 1.406(4) .
C32 H32 0.93(3) .
C22 H22A 0.9600 .
C22 H22B 0.9600 .
C22 H22C 0.9600 .
C31 Ca1 2.7201(16) 3_666
C31 H31 0.93(3) .
C28 H28A 0.9600 .
C28 H28B 0.9600 .
C28 H28C 0.9600 .
C29 H29A 0.9600 .
C29 H29B 0.9600 .
C29 H29C 0.9600 .
C16 H16A 0.9600 .
C16 H16B 0.9600 .
C16 H16C 0.9600 .
C21 H21A 0.9600 .
C21 H21B 0.9600 .
C21 H21C 0.9600 .
